data_1518453
loop_
_publ_author_name
'Jiao, Wei-Hua'
'Chen, Guo-Dong'
'Gao, Hao'
'Li, Jing'
'Gu, Bin-Bin'
'Xu, Ting-Ting'
'Yu, Hao-Bing'
'Shi, Guo-Hua'
'Yang, Fan'
'Yao, Xin-Sheng'
'Lin, Hou-Wen'

_publ_section_title
;
 (+-)-Quassidines I and J, Two Pairs of Cytotoxic Bis-\b-carboline
 Alkaloid Enantiomers from Picrasma quassioides.
;
_journal_issue 1
_journal_name_full 'Journal of natural products'
_journal_page_first 125
_journal_page_last 130
_journal_paper_doi 10.1021/np500801s
_journal_volume 78
_journal_year 2015
_chemical_formula_moiety 'C29 H27 N4 O3, C2 F3 O2, C H4 O'
_chemical_formula_sum 'C32 H31 F3 N4 O6'
_chemical_formula_weight 624.61
_chemical_name_systematic
;
 ?
;
_space_group_crystal_system tetragonal
_space_group_IT_number 88
_space_group_name_Hall '-I 4ad'
_space_group_name_H-M_alt 'I 41/a'
_symmetry_space_group_name_Hall '-I 4ad'
_symmetry_space_group_name_H-M 'I 41/a :2'
_atom_sites_solution_hydrogens geom
_audit_creation_date 2014-11-26
_audit_creation_method
;
Olex2 1.2
(compiled 2014.07.22 svn.r2960 for OlexSys, GUI svn.r4862)
;
_cell_angle_alpha 90
_cell_angle_beta 90
_cell_angle_gamma 90
_cell_formula_units_Z 16
_cell_length_a 28.1062(3)
_cell_length_b 28.1062(3)
_cell_length_c 14.7090(2)
_cell_measurement_reflns_used 9899
_cell_measurement_temperature 140.15
_cell_measurement_theta_max 69.14
_cell_measurement_theta_min 4.63
_cell_volume 11619.5(2)
_computing_cell_refinement 'SAINT v7.68A (Bruker, 2009)'
_computing_data_reduction 'SAINT v7.68A (Bruker, 2009)'
_computing_molecular_graphics 'Olex2 (Dolomanov et al., 2009)'
_computing_publication_material 'Olex2 (Dolomanov et al., 2009)'
_computing_structure_refinement 'XL (Sheldrick, 2008)'
_diffrn_ambient_temperature 140.15
_diffrn_measured_fraction_theta_full 0.997
_diffrn_measured_fraction_theta_max 0.987
_diffrn_measurement_device_type 'Bruker APEX-II CCD'
_diffrn_measurement_method '\f and \w scans'
_diffrn_radiation_monochromator graphite
_diffrn_radiation_type CuK\a
_diffrn_radiation_wavelength 1.54178
_diffrn_reflns_av_R_equivalents 0.0249
_diffrn_reflns_av_unetI/netI 0.0176
_diffrn_reflns_Laue_measured_fraction_full 0.997
_diffrn_reflns_Laue_measured_fraction_max 0.987
_diffrn_reflns_limit_h_max 27
_diffrn_reflns_limit_h_min -34
_diffrn_reflns_limit_k_max 34
_diffrn_reflns_limit_k_min -33
_diffrn_reflns_limit_l_max 17
_diffrn_reflns_limit_l_min -16
_diffrn_reflns_number 28762
_diffrn_reflns_point_group_measured_fraction_full 0.997
_diffrn_reflns_point_group_measured_fraction_max 0.987
_diffrn_reflns_theta_full 67.679
_diffrn_reflns_theta_max 69.726
_diffrn_reflns_theta_min 4.627
_diffrn_standards_number 0
_exptl_absorpt_coefficient_mu 0.951
_exptl_absorpt_correction_T_max 0.7533
_exptl_absorpt_correction_T_min 0.6438
_exptl_absorpt_correction_type multi-scan
_exptl_absorpt_process_details
;
SADABS-2008/1 (Bruker,2008) was used for absorption correction.
wR2(int) was 0.0748 before and 0.0412 after correction.
The Ratio of minimum to maximum transmission is 0.8546.
The \l/2 correction factor is 0.0015.
;
_exptl_crystal_colour brown
_exptl_crystal_density_diffrn 1.428
_exptl_crystal_description block
_exptl_crystal_F_000 5216
_exptl_crystal_size_max 0.26
_exptl_crystal_size_mid 0.2
_exptl_crystal_size_min 0.16
_refine_diff_density_max 0.753
_refine_diff_density_min -0.572
_refine_diff_density_rms 0.055
_refine_ls_extinction_method none
_refine_ls_goodness_of_fit_ref 1.021
_refine_ls_hydrogen_treatment constr
_refine_ls_matrix_type full
_refine_ls_number_parameters 411
_refine_ls_number_reflns 5416
_refine_ls_number_restraints 0
_refine_ls_restrained_S_all 1.021
_refine_ls_R_factor_all 0.0541
_refine_ls_R_factor_gt 0.0511
_refine_ls_shift/su_max 0.002
_refine_ls_shift/su_mean 0.000
_refine_ls_structure_factor_coef Fsqd
_refine_ls_weighting_details 'w=1/[\s^2^(Fo^2^)+(0.0782P)^2^+18.4685P] where P=(Fo^2^+2Fc^2^)/3'
_refine_ls_weighting_scheme calc
_refine_ls_wR_factor_gt 0.1377
_refine_ls_wR_factor_ref 0.1406
_reflns_Friedel_coverage 0.000
_reflns_number_gt 4995
_reflns_number_total 5416
_reflns_threshold_expression 'I > 2\s(I)'
_cod_data_source_file np500801s_si_002.cif
_cod_data_source_block cu_dm13186_0m
_cod_depositor_comments 'Adding full bibliography for 1518453.cif.'
_cod_original_cell_volume 11619.5(3)
_cod_database_code 1518453
_shelxl_version_number 2014-3
_shelx_space_group_comment
;
The symmetry employed for this shelxl refinement is uniquely defined
by the following loop, which should always be used as a source of
symmetry information in preference to the above space-group names.
They are only intended as comments.
;
_shelx_estimated_absorpt_t_max 0.863
_shelx_estimated_absorpt_t_min 0.790
_olex2_refinement_description
;
1. Fixed Uiso
 At 1.2 times of:
  All C(H) groups, All C(H,H) groups, All N(H) groups
 At 1.5 times of:
  All C(H,H,H) groups, All O(H) groups
2.a Ternary CH refined with riding coordinates:
 C13(H13)
2.b Secondary CH2 refined with riding coordinates:
 C10(H10A,H10B), C11(H11A,H11B), C12(H12A,H12B)
2.c Aromatic/amide H refined with riding coordinates:
 N9(H9), N9'(H9'), C3(H3), C5(H5), C6(H6), C7(H7), C3'(H3'), C5'(H5'),
 C6'(H6'), C7'(H7'), C8'(H8')
2.d Idealised Me refined as rotating group:
 C14(H14A,H14B,H14C), C15(H15A,H15B,H15C), C16(H16A,H16B,H16C), C1S(H1SA,H1SB,
 H1SC)
2.e Idealised tetrahedral OH refined as rotating group:
 O1S(H1S)
;
_olex2_submission_special_instructions 'No special instructions were received'

loop_
_space_group_symop_operation_xyz
'x, y, z'
'-y+1/4, x+3/4, z+3/4'
'y+1/4, -x+1/4, z+1/4'
'-x, -y+1/2, z'
'x+1/2, y+1/2, z+1/2'
'-y+3/4, x+5/4, z+5/4'
'y+3/4, -x+3/4, z+3/4'
'-x+1/2, -y+1, z+1/2'
'-x, -y, -z'
'y-1/4, -x-3/4, -z-3/4'
'-y-1/4, x-1/4, -z-1/4'
'x, y-1/2, -z'
'-x+1/2, -y+1/2, -z+1/2'
'y+1/4, -x-1/4, -z-1/4'
'-y+1/4, x+1/4, -z+1/4'
'x+1/2, y, -z+1/2'

loop_
_atom_site_label
_atom_site_type_symbol
_atom_site_fract_x
_atom_site_fract_y
_atom_site_fract_z
_atom_site_U_iso_or_equiv
_atom_site_adp_type
_atom_site_occupancy
_atom_site_site_symmetry_order
_atom_site_calc_flag
_atom_site_refinement_flags_posn
O1 O 0.10569(5) 0.07460(4) 1.05155(9) 0.0280(3) Uani 1 1 d .
O2 O 0.00776(5) -0.14112(5) 1.03103(9) 0.0324(3) Uani 1 1 d .
O3 O 0.29570(5) -0.00589(5) 0.69324(10) 0.0308(3) Uani 1 1 d .
N2 N 0.08790(5) 0.04239(5) 0.81314(10) 0.0221(3) Uani 1 1 d .
N9 N 0.03835(5) -0.06082(5) 0.92840(10) 0.0222(3) Uani 1 1 d .
H9 H 0.0263 -0.0820 0.8908 0.027 Uiso 1 1 calc R
N2' N 0.16619(5) -0.00212(5) 0.72733(11) 0.0272(3) Uani 1 1 d .
N9' N 0.19509(5) 0.12430(5) 0.68711(10) 0.0245(3) Uani 1 1 d .
H9' H 0.1698 0.1428 0.6874 0.029 Uiso 1 1 calc R
C1 C 0.06560(6) 0.00022(6) 0.81725(12) 0.0216(4) Uani 1 1 d .
C3 C 0.10143(6) 0.06827(6) 0.88829(12) 0.0239(4) Uani 1 1 d .
H3 H 0.1164 0.0983 0.8804 0.029 Uiso 1 1 calc R
C4 C 0.09358(6) 0.05122(6) 0.97443(12) 0.0232(4) Uani 1 1 d .
C5 C 0.06828(7) -0.02045(7) 1.15446(13) 0.0274(4) Uani 1 1 d .
H5 H 0.0817 0.0072 1.1812 0.033 Uiso 1 1 calc R
C6 C 0.05499(7) -0.05879(7) 1.20669(13) 0.0319(4) Uani 1 1 d .
H6 H 0.0598 -0.0574 1.2706 0.038 Uiso 1 1 calc R
C7 C 0.03449(7) -0.09998(7) 1.16884(13) 0.0309(4) Uani 1 1 d .
H7 H 0.0258 -0.1257 1.2074 0.037 Uiso 1 1 calc R
C8 C 0.02687(6) -0.10348(6) 1.07622(13) 0.0257(4) Uani 1 1 d .
C10 C 0.04707(6) -0.02476(6) 0.73427(12) 0.0246(4) Uani 1 1 d .
H10A H 0.0120 -0.0212 0.7328 0.029 Uiso 1 1 calc R
H10B H 0.0541 -0.0591 0.7402 0.029 Uiso 1 1 calc R
C11 C 0.06709(6) -0.00741(7) 0.64370(12) 0.0268(4) Uani 1 1 d .
H11A H 0.0979 -0.0233 0.6315 0.032 Uiso 1 1 calc R
H11B H 0.0448 -0.0158 0.5940 0.032 Uiso 1 1 calc R
C12 C 0.07424(7) 0.04637(7) 0.64619(13) 0.0283(4) Uani 1 1 d .
H12A H 0.0430 0.0622 0.6528 0.034 Uiso 1 1 calc R
H12B H 0.0885 0.0570 0.5881 0.034 Uiso 1 1 calc R
C13 C 0.10656(6) 0.06110(6) 0.72482(12) 0.0241(4) Uani 1 1 d .
H13 H 0.1068 0.0966 0.7281 0.029 Uiso 1 1 calc R
C14 C 0.12873(7) 0.11995(7) 1.03952(14) 0.0313(4) Uani 1 1 d .
H14A H 0.1594 0.1153 1.0092 0.047 Uiso 1 1 calc GR
H14B H 0.1339 0.1348 1.0990 0.047 Uiso 1 1 calc GR
H14C H 0.1086 0.1406 1.0022 0.047 Uiso 1 1 calc GR
C15 C -0.00534(9) -0.18136(8) 1.08504(16) 0.0435(5) Uani 1 1 d .
H15A H 0.0231 -0.1948 1.1136 0.065 Uiso 1 1 calc GR
H15B H -0.0203 -0.2055 1.0463 0.065 Uiso 1 1 calc GR
H15C H -0.0278 -0.1714 1.1322 0.065 Uiso 1 1 calc GR
C16 C 0.30331(7) -0.05588(7) 0.70496(14) 0.0319(4) Uani 1 1 d .
H16A H 0.2906 -0.0659 0.7640 0.048 Uiso 1 1 calc GR
H16B H 0.3375 -0.0627 0.7026 0.048 Uiso 1 1 calc GR
H16C H 0.2871 -0.0733 0.6563 0.048 Uiso 1 1 calc GR
C1' C 0.15769(6) 0.04417(6) 0.71637(12) 0.0234(4) Uani 1 1 d .
C3' C 0.21086(7) -0.01905(6) 0.71905(13) 0.0278(4) Uani 1 1 d .
H3' H 0.2158 -0.0523 0.7259 0.033 Uiso 1 1 calc R
C4' C 0.25002(6) 0.00954(6) 0.70102(12) 0.0255(4) Uani 1 1 d .
C5' C 0.32149(7) 0.10575(7) 0.66551(13) 0.0296(4) Uani 1 1 d .
H5' H 0.3427 0.0795 0.6678 0.036 Uiso 1 1 calc R
C6' C 0.33824(7) 0.15153(8) 0.65142(14) 0.0335(4) Uani 1 1 d .
H6' H 0.3714 0.1566 0.6432 0.040 Uiso 1 1 calc R
C7' C 0.30746(7) 0.19027(7) 0.64905(13) 0.0324(4) Uani 1 1 d .
H7' H 0.3201 0.2212 0.6388 0.039 Uiso 1 1 calc R
C8' C 0.25877(7) 0.18494(7) 0.66121(13) 0.0285(4) Uani 1 1 d .
H8' H 0.2380 0.2116 0.6604 0.034 Uiso 1 1 calc R
C4A C 0.07227(6) 0.00633(6) 0.98404(12) 0.0216(4) Uani 1 1 d .
C8A C 0.04079(6) -0.06491(6) 1.02149(12) 0.0226(4) Uani 1 1 d .
C9A C 0.05806(6) -0.01792(6) 0.90469(12) 0.0213(3) Uani 1 1 d .
C4A' C 0.24217(6) 0.05846(6) 0.69161(12) 0.0239(4) Uani 1 1 d .
C8A' C 0.24160(6) 0.13904(6) 0.67456(12) 0.0240(4) Uani 1 1 d .
C9A' C 0.19528(6) 0.07550(6) 0.69914(12) 0.0234(4) Uani 1 1 d .
C4B C 0.06126(6) -0.02376(6) 1.05980(12) 0.0228(4) Uani 1 1 d .
C4B' C 0.27233(6) 0.09923(7) 0.67634(12) 0.0251(4) Uani 1 1 d .
F1 F 0.04988(7) 0.21955(9) 0.70005(14) 0.0961(8) Uani 1 1 d .
F2 F 0.12033(9) 0.21910(9) 0.64861(12) 0.1010(8) Uani 1 1 d .
F3 F 0.09432(10) 0.27882(6) 0.71410(15) 0.0995(8) Uani 1 1 d .
O4 O 0.13024(6) 0.17201(5) 0.80513(11) 0.0411(4) Uani 1 1 d .
O5 O 0.10190(5) 0.23701(5) 0.87522(10) 0.0365(3) Uani 1 1 d .
C17 C 0.11067(6) 0.21141(7) 0.80863(13) 0.0275(4) Uani 1 1 d .
C18 C 0.09337(8) 0.23177(8) 0.71726(15) 0.0412(5) Uani 1 1 d .
O1S O 0.11674(6) 0.23994(6) 0.05548(10) 0.0404(4) Uani 1 1 d .
H1S H 0.1164 0.2348 -0.0008 0.061 Uiso 1 1 calc GR
C1S C 0.09101(12) 0.28154(9) 0.07453(18) 0.0589(8) Uani 1 1 d .
H1SA H 0.0569 0.2754 0.0665 0.088 Uiso 1 1 calc GR
H1SB H 0.1011 0.3069 0.0330 0.088 Uiso 1 1 calc GR
H1SC H 0.0971 0.2913 0.1374 0.088 Uiso 1 1 calc GR

loop_
_atom_site_aniso_label
_atom_site_aniso_U_11
_atom_site_aniso_U_22
_atom_site_aniso_U_33
_atom_site_aniso_U_23
_atom_site_aniso_U_13
_atom_site_aniso_U_12
O1 0.0340(7) 0.0236(6) 0.0263(7) -0.0043(5) -0.0019(5) -0.0057(5)
O2 0.0392(7) 0.0257(7) 0.0324(7) 0.0005(5) 0.0043(6) -0.0098(6)
O3 0.0237(6) 0.0290(7) 0.0396(8) -0.0012(6) 0.0024(5) 0.0033(5)
N2 0.0199(7) 0.0232(7) 0.0232(7) 0.0010(6) 0.0005(6) -0.0001(5)
N9 0.0218(7) 0.0221(7) 0.0226(7) -0.0023(6) 0.0010(6) -0.0034(5)
N2' 0.0254(8) 0.0250(7) 0.0313(8) 0.0031(6) 0.0017(6) -0.0015(6)
N9' 0.0236(7) 0.0238(7) 0.0262(8) 0.0037(6) -0.0002(6) -0.0012(6)
C1 0.0178(7) 0.0221(8) 0.0250(9) -0.0005(7) 0.0009(6) 0.0016(6)
C3 0.0226(8) 0.0213(8) 0.0277(9) -0.0011(7) -0.0001(7) -0.0014(6)
C4 0.0195(8) 0.0232(8) 0.0267(9) -0.0036(7) -0.0008(7) 0.0009(6)
C5 0.0271(9) 0.0305(9) 0.0246(9) -0.0044(7) 0.0015(7) -0.0009(7)
C6 0.0347(10) 0.0385(10) 0.0224(9) -0.0007(8) 0.0029(8) 0.0007(8)
C7 0.0333(10) 0.0319(10) 0.0274(10) 0.0048(8) 0.0066(8) -0.0009(8)
C8 0.0239(8) 0.0240(9) 0.0291(9) -0.0005(7) 0.0051(7) -0.0014(7)
C10 0.0225(8) 0.0279(9) 0.0232(9) -0.0010(7) -0.0010(7) -0.0012(7)
C11 0.0250(9) 0.0338(10) 0.0217(9) -0.0004(7) -0.0011(7) -0.0009(7)
C12 0.0259(9) 0.0341(10) 0.0250(9) 0.0047(8) -0.0012(7) -0.0004(7)
C13 0.0247(9) 0.0240(8) 0.0237(9) 0.0042(7) 0.0026(7) -0.0008(7)
C14 0.0343(10) 0.0225(9) 0.0373(11) -0.0051(8) -0.0017(8) -0.0050(7)
C15 0.0555(14) 0.0312(10) 0.0438(13) 0.0034(9) 0.0108(11) -0.0155(10)
C16 0.0305(10) 0.0305(10) 0.0348(10) 0.0000(8) 0.0004(8) 0.0063(8)
C1' 0.0233(8) 0.0247(8) 0.0221(8) 0.0024(7) 0.0008(7) -0.0006(7)
C3' 0.0284(9) 0.0221(8) 0.0328(10) 0.0019(7) 0.0005(7) 0.0012(7)
C4' 0.0241(9) 0.0281(9) 0.0242(8) -0.0012(7) -0.0001(7) 0.0016(7)
C5' 0.0265(9) 0.0351(10) 0.0273(9) -0.0026(8) 0.0015(7) -0.0022(7)
C6' 0.0265(9) 0.0434(11) 0.0307(10) 0.0013(8) 0.0006(8) -0.0114(8)
C7' 0.0355(10) 0.0332(10) 0.0284(10) 0.0064(8) -0.0039(8) -0.0120(8)
C8' 0.0325(10) 0.0276(9) 0.0254(9) 0.0046(7) -0.0043(7) -0.0052(7)
C4A 0.0174(8) 0.0233(8) 0.0242(9) -0.0022(7) 0.0010(6) 0.0022(6)
C8A 0.0201(8) 0.0244(8) 0.0233(9) -0.0009(7) 0.0033(6) 0.0004(6)
C9A 0.0175(7) 0.0229(8) 0.0235(8) -0.0009(7) 0.0008(6) 0.0008(6)
C4A' 0.0238(8) 0.0269(9) 0.0208(8) -0.0005(7) 0.0008(7) -0.0016(7)
C8A' 0.0259(9) 0.0272(9) 0.0188(8) 0.0021(7) -0.0005(7) -0.0043(7)
C9A' 0.0251(8) 0.0247(8) 0.0204(8) 0.0015(7) 0.0007(7) -0.0011(7)
C4B 0.0191(8) 0.0239(8) 0.0252(9) -0.0019(7) 0.0021(7) 0.0013(6)
C4B' 0.0270(9) 0.0291(9) 0.0193(8) -0.0007(7) 0.0005(7) -0.0034(7)
F1 0.0650(11) 0.157(2) 0.0668(12) 0.0312(13) -0.0360(10) -0.0326(12)
F2 0.1255(18) 0.140(2) 0.0377(9) 0.0229(11) 0.0281(10) 0.0496(15)
F3 0.170(2) 0.0488(10) 0.0794(13) 0.0176(9) -0.0490(14) 0.0039(12)
O4 0.0440(8) 0.0333(8) 0.0461(9) 0.0036(6) 0.0079(7) 0.0067(6)
O5 0.0396(8) 0.0383(8) 0.0318(7) -0.0062(6) 0.0031(6) -0.0063(6)
C17 0.0226(8) 0.0288(9) 0.0311(10) -0.0009(8) 0.0022(7) -0.0062(7)
C18 0.0446(12) 0.0457(12) 0.0331(11) -0.0016(9) -0.0030(9) -0.0001(10)
O1S 0.0445(8) 0.0442(8) 0.0324(8) -0.0062(6) -0.0099(7) 0.0191(7)
C1S 0.089(2) 0.0465(14) 0.0412(13) -0.0106(11) -0.0159(13) 0.0311(14)

loop_
_atom_type_symbol
_atom_type_description
_atom_type_scat_dispersion_real
_atom_type_scat_dispersion_imag
_atom_type_scat_source
C C 0.0181 0.0091 'International Tables Vol C Tables 4.2.6.8 and 6.1.1.4'
H H 0.0000 0.0000 'International Tables Vol C Tables 4.2.6.8 and 6.1.1.4'
F F 0.0727 0.0534 'International Tables Vol C Tables 4.2.6.8 and 6.1.1.4'
N N 0.0311 0.0180 'International Tables Vol C Tables 4.2.6.8 and 6.1.1.4'
O O 0.0492 0.0322 'International Tables Vol C Tables 4.2.6.8 and 6.1.1.4'

loop_
_geom_angle_atom_site_label_1
_geom_angle_atom_site_label_2
_geom_angle_atom_site_label_3
_geom_angle
C4 O1 C14 116.06(15)
C8 O2 C15 116.44(16)
C4' O3 C16 116.34(15)
C1 N2 C3 124.02(15)
C1 N2 C13 120.86(15)
C3 N2 C13 114.50(14)
C8A N9 H9 126.1
C9A N9 H9 126.1
C9A N9 C8A 107.84(14)
C1' N2' C3' 120.04(16)
C8A' N9' H9' 126.0
C9A' N9' H9' 126.0
C9A' N9' C8A' 108.08(15)
N2 C1 C10 122.58(16)
N2 C1 C9A 115.70(16)
C9A C1 C10 121.62(15)
N2 C3 H3 119.6
C4 C3 N2 120.82(16)
C4 C3 H3 119.6
O1 C4 C3 124.30(16)
O1 C4 C4A 117.31(16)
C3 C4 C4A 118.38(16)
C6 C5 H5 121.2
C6 C5 C4B 117.53(17)
C4B C5 H5 121.2
C5 C6 H6 118.8
C5 C6 C7 122.32(18)
C7 C6 H6 118.8
C6 C7 H7 119.6
C8 C7 C6 120.77(18)
C8 C7 H7 119.6
O2 C8 C7 126.74(17)
O2 C8 C8A 115.47(16)
C7 C8 C8A 117.78(17)
C1 C10 H10A 108.4
C1 C10 H10B 108.4
C1 C10 C11 115.62(15)
H10A C10 H10B 107.4
C11 C10 H10A 108.4
C11 C10 H10B 108.4
C10 C11 H11A 109.6
C10 C11 H11B 109.6
H11A C11 H11B 108.1
C12 C11 C10 110.14(15)
C12 C11 H11A 109.6
C12 C11 H11B 109.6
C11 C12 H12A 109.3
C11 C12 H12B 109.3
C11 C12 C13 111.42(15)
H12A C12 H12B 108.0
C13 C12 H12A 109.3
C13 C12 H12B 109.3
N2 C13 C12 110.72(14)
N2 C13 H13 108.1
N2 C13 C1' 107.01(14)
C12 C13 H13 108.1
C1' C13 C12 114.57(15)
C1' C13 H13 108.1
O1 C14 H14A 109.5
O1 C14 H14B 109.5
O1 C14 H14C 109.5
H14A C14 H14B 109.5
H14A C14 H14C 109.5
H14B C14 H14C 109.5
O2 C15 H15A 109.5
O2 C15 H15B 109.5
O2 C15 H15C 109.5
H15A C15 H15B 109.5
H15A C15 H15C 109.5
H15B C15 H15C 109.5
O3 C16 H16A 109.5
O3 C16 H16B 109.5
O3 C16 H16C 109.5
H16A C16 H16B 109.5
H16A C16 H16C 109.5
H16B C16 H16C 109.5
N2' C1' C13 117.74(15)
N2' C1' C9A' 120.08(16)
C9A' C1' C13 122.17(16)
N2' C3' H3' 118.3
N2' C3' C4' 123.45(17)
C4' C3' H3' 118.3
O3 C4' C3' 125.45(17)
O3 C4' C4A' 116.99(16)
C3' C4' C4A' 117.55(17)
C6' C5' H5' 120.9
C6' C5' C4B' 118.22(18)
C4B' C5' H5' 120.9
C5' C6' H6' 119.4
C5' C6' C7' 121.28(18)
C7' C6' H6' 119.4
C6' C7' H7' 119.2
C8' C7' C6' 121.70(18)
C8' C7' H7' 119.2
C7' C8' H8' 121.3
C7' C8' C8A' 117.40(18)
C8A' C8' H8' 121.3
C4 C4A C9A 118.16(16)
C4 C4A C4B 134.51(17)
C9A C4A C4B 107.32(15)
N9 C8A C8 128.34(16)
N9 C8A C4B 110.48(15)
C8 C8A C4B 121.16(17)
N9 C9A C1 127.94(16)
N9 C9A C4A 109.19(15)
C1 C9A C4A 122.83(16)
C4' C4A' C9A' 118.32(16)
C4' C4A' C4B' 134.66(17)
C9A' C4A' C4B' 107.01(16)
N9' C8A' C8' 128.62(17)
N9' C8A' C4B' 109.74(15)
C8' C8A' C4B' 121.64(17)
N9' C9A' C1' 130.14(17)
N9' C9A' C4A' 109.34(15)
C1' C9A' C4A' 120.52(16)
C5 C4B C4A 134.36(17)
C8A C4B C5 120.43(16)
C8A C4B C4A 105.16(15)
C5' C4B' C4A' 134.44(18)
C5' C4B' C8A' 119.75(17)
C8A' C4B' C4A' 105.80(15)
O4 C17 O5 129.82(19)
O4 C17 C18 115.89(18)
O5 C17 C18 114.28(18)
F1 C18 F2 108.8(2)
F1 C18 F3 106.1(2)
F1 C18 C17 111.73(19)
F2 C18 F3 103.4(2)
F2 C18 C17 112.9(2)
F3 C18 C17 113.30(19)
C1S O1S H1S 109.5
O1S C1S H1SA 109.5
O1S C1S H1SB 109.5
O1S C1S H1SC 109.5
H1SA C1S H1SB 109.5
H1SA C1S H1SC 109.5
H1SB C1S H1SC 109.5

loop_
_geom_bond_atom_site_label_1
_geom_bond_atom_site_label_2
_geom_bond_distance
O1 C4 1.355(2)
O1 C14 1.440(2)
O2 C8 1.360(2)
O2 C15 1.430(2)
O3 C16 1.432(2)
O3 C4' 1.360(2)
N2 C1 1.342(2)
N2 C3 1.377(2)
N2 C13 1.496(2)
N9 H9 0.8800
N9 C8A 1.376(2)
N9 C9A 1.372(2)
N2' C1' 1.333(2)
N2' C3' 1.348(2)
N9' H9' 0.8800
N9' C8A' 1.384(2)
N9' C9A' 1.383(2)
C1 C10 1.501(2)
C1 C9A 1.400(2)
C3 H3 0.9500
C3 C4 1.372(3)
C4 C4A 1.404(2)
C5 H5 0.9500
C5 C6 1.375(3)
C5 C4B 1.409(3)
C6 H6 0.9500
C6 C7 1.408(3)
C7 H7 0.9500
C7 C8 1.383(3)
C8 C8A 1.406(2)
C10 H10A 0.9900
C10 H10B 0.9900
C10 C11 1.526(2)
C11 H11A 0.9900
C11 H11B 0.9900
C11 C12 1.525(3)
C12 H12A 0.9900
C12 H12B 0.9900
C12 C13 1.528(3)
C13 H13 1.0000
C13 C1' 1.519(2)
C14 H14A 0.9800
C14 H14B 0.9800
C14 H14C 0.9800
C15 H15A 0.9800
C15 H15B 0.9800
C15 H15C 0.9800
C16 H16A 0.9800
C16 H16B 0.9800
C16 H16C 0.9800
C1' C9A' 1.398(2)
C3' H3' 0.9500
C3' C4' 1.388(3)
C4' C4A' 1.399(3)
C5' H5' 0.9500
C5' C6' 1.386(3)
C5' C4B' 1.403(3)
C6' H6' 0.9500
C6' C7' 1.391(3)
C7' H7' 0.9500
C7' C8' 1.388(3)
C8' H8' 0.9500
C8' C8A' 1.391(3)
C4A C9A 1.409(2)
C4A C4B 1.433(2)
C8A C4B 1.409(2)
C4A' C9A' 1.407(2)
C4A' C4B' 1.443(2)
C8A' C4B' 1.414(3)
F1 C18 1.295(3)
F2 C18 1.312(3)
F3 C18 1.324(3)
O4 C17 1.238(2)
O5 C17 1.240(2)
C17 C18 1.539(3)
O1S H1S 0.8400
O1S C1S 1.403(3)
C1S H1SA 0.9800
C1S H1SB 0.9800
C1S H1SC 0.9800

loop_
_geom_torsion_atom_site_label_1
_geom_torsion_atom_site_label_2
_geom_torsion_atom_site_label_3
_geom_torsion_atom_site_label_4
_geom_torsion
O1 C4 C4A C9A 178.05(14)
O1 C4 C4A C4B -3.4(3)
O2 C8 C8A N9 -1.3(3)
O2 C8 C8A C4B -179.76(15)
O3 C4' C4A' C9A' 179.88(16)
O3 C4' C4A' C4B' -1.4(3)
N2 C1 C10 C11 17.0(2)
N2 C1 C9A N9 -176.68(16)
N2 C1 C9A C4A 0.7(2)
N2 C3 C4 O1 -179.76(15)
N2 C3 C4 C4A 1.2(2)
N2 C13 C1' N2' 52.0(2)
N2 C13 C1' C9A' -127.04(17)
N9 C8A C4B C5 -178.61(15)
N9 C8A C4B C4A -0.88(19)
N2' C1' C9A' N9' -178.82(18)
N2' C1' C9A' C4A' 1.1(3)
N2' C3' C4' O3 179.14(17)
N2' C3' C4' C4A' 0.3(3)
N9' C8A' C4B' C5' -179.59(16)
N9' C8A' C4B' C4A' -0.47(19)
C1 N2 C3 C4 1.6(3)
C1 N2 C13 C12 34.2(2)
C1 N2 C13 C1' -91.33(18)
C1 C10 C11 C12 -36.8(2)
C3 N2 C1 C10 173.82(15)
C3 N2 C1 C9A -2.5(2)
C3 N2 C13 C12 -154.55(15)
C3 N2 C13 C1' 79.97(17)
C3 C4 C4A C9A -2.9(2)
C3 C4 C4A C4B 175.63(17)
C4 C4A C9A N9 179.78(15)
C4 C4A C9A C1 2.0(2)
C4 C4A C4B C5 -1.4(3)
C4 C4A C4B C8A -178.64(18)
C5 C6 C7 C8 0.0(3)
C6 C5 C4B C4A -176.20(18)
C6 C5 C4B C8A 0.7(3)
C6 C7 C8 O2 179.58(18)
C6 C7 C8 C8A 0.8(3)
C7 C8 C8A N9 177.59(17)
C7 C8 C8A C4B -0.8(3)
C8 C8A C4B C5 0.1(3)
C8 C8A C4B C4A 177.80(15)
C10 C1 C9A N9 6.9(3)
C10 C1 C9A C4A -175.69(15)
C10 C11 C12 C13 56.62(19)
C11 C12 C13 N2 -54.74(19)
C11 C12 C13 C1' 66.4(2)
C12 C13 C1' N2' -71.2(2)
C12 C13 C1' C9A' 109.83(19)
C13 N2 C1 C10 -15.7(2)
C13 N2 C1 C9A 167.93(14)
C13 N2 C3 C4 -169.37(15)
C13 C1' C9A' N9' 0.2(3)
C13 C1' C9A' C4A' -179.88(16)
C14 O1 C4 C3 -0.7(2)
C14 O1 C4 C4A 178.27(15)
C15 O2 C8 C7 -0.6(3)
C15 O2 C8 C8A 178.17(17)
C16 O3 C4' C3' -0.1(3)
C16 O3 C4' C4A' 178.71(16)
C1' N2' C3' C4' 1.3(3)
C3' N2' C1' C13 178.93(16)
C3' N2' C1' C9A' -2.0(3)
C3' C4' C4A' C9A' -1.2(3)
C3' C4' C4A' C4B' 177.51(19)
C4' C4A' C9A' N9' -179.52(15)
C4' C4A' C9A' C1' 0.5(3)
C4' C4A' C4B' C5' -0.5(4)
C4' C4A' C4B' C8A' -179.4(2)
C5' C6' C7' C8' 0.4(3)
C6' C5' C4B' C4A' 179.87(19)
C6' C5' C4B' C8A' -1.3(3)
C6' C7' C8' C8A' -1.0(3)
C7' C8' C8A' N9' -179.19(18)
C7' C8' C8A' C4B' 0.4(3)
C8' C8A' C4B' C5' 0.8(3)
C8' C8A' C4B' C4A' 179.88(17)
C8A N9 C9A C1 176.22(16)
C8A N9 C9A C4A -1.43(19)
C9A N9 C8A C8 -177.11(17)
C9A N9 C8A C4B 1.45(19)
C9A C1 C10 C11 -166.84(15)
C9A C4A C4B C5 177.26(19)
C9A C4A C4B C8A -0.01(18)
C8A' N9' C9A' C1' 178.22(18)
C8A' N9' C9A' C4A' -1.7(2)
C9A' N9' C8A' C8' -179.02(18)
C9A' N9' C8A' C4B' 1.36(19)
C9A' C4A' C4B' C5' 178.4(2)
C9A' C4A' C4B' C8A' -0.58(19)
C4B C5 C6 C7 -0.8(3)
C4B C4A C9A N9 0.89(18)
C4B C4A C9A C1 -176.91(15)
C4B' C5' C6' C7' 0.8(3)
C4B' C4A' C9A' N9' 1.4(2)
C4B' C4A' C9A' C1' -178.52(16)
O4 C17 C18 F1 90.9(3)
O4 C17 C18 F2 -32.2(3)
O4 C17 C18 F3 -149.4(2)
O5 C17 C18 F1 -87.9(2)
O5 C17 C18 F2 149.1(2)
O5 C17 C18 F3 31.9(3)
